data_7708859
loop_
_publ_author_name
'King, Rhys'
'Levason, William'
'Reid, Gillian'

_publ_section_title
;
 Neutral and cationic germanium(IV) fluoride complexes with phosphine
 coordination -- synthesis, spectroscopy and structures
;
_journal_name_full 'Dalton Transactions'
_journal_paper_doi 10.1039/D1DT03339E
_journal_year 2021
_chemical_formula_moiety 'C6 H18 F4 Ge P2'
_chemical_formula_sum 'C6 H18 F4 Ge P2'
_chemical_formula_weight 300.764
_space_group_crystal_system monoclinic
_space_group_IT_number 14
_space_group_name_Hall '-P 2yn'
_space_group_name_H-M_alt 'P 1 21/n 1'
_symmetry_Int_Tables_number 14
_atom_sites_solution_primary dual
_audit_creation_date 2021-11-02
_audit_creation_method
;
Olex2 1.5
(compiled 2021.08.20 svn.r13c46975 for OlexSys, GUI svn.r6396)
;
_audit_update_record
;
2021-11-05 deposited with the CCDC.	2021-11-15 downloaded from the CCDC.
;
_cell_angle_alpha 90
_cell_angle_beta 91.210(3)
_cell_angle_gamma 90
_cell_formula_units_Z 2
_cell_length_a 6.1467(2)
_cell_length_b 10.1678(4)
_cell_length_c 9.5754(3)
_cell_measurement_reflns_used 2803
_cell_measurement_temperature 100.00(14)
_cell_measurement_theta_max 28.9320
_cell_measurement_theta_min 3.8270
_cell_volume 598.31(4)
_computing_cell_refinement 'CrysAlisPro 1.171.40.61a (Rigaku OD, 2019)'
_computing_data_collection 'CrysAlisPro 1.171.40.61a (Rigaku OD, 2019)'
_computing_data_reduction 'CrysAlisPro 1.171.40.61a (Rigaku OD, 2019)'
_computing_molecular_graphics 'Olex2 1.5 (Dolomanov et al., 2009)'
_computing_publication_material 'Olex2 1.5 (Dolomanov et al., 2009)'
_computing_structure_refinement 'olex2.refine 1.5 (Bourhis et al., 2015)'
_computing_structure_solution 'ShelXT (Sheldrick, 2015)'
_diffrn_ambient_environment N~2~
_diffrn_ambient_temperature 100.00(14)
_diffrn_detector 'CCD plate'
_diffrn_measured_fraction_theta_full 1.0000
_diffrn_measured_fraction_theta_max 0.9575
_diffrn_measurement_details
;
List of Runs (angles in degrees, time in seconds):

  # Type    Start    End  Width  t~exp~   \w     \q     \k     \f   Frames
#--------------------------------------------------------------------------
  1  \w    -70.00  65.00   1.00    1.00    --  -24.40  60.00 -60.00  135
  2  \w   -114.00  27.00   1.00    1.00    --  -24.40 -38.00  30.00  141
  3  \w   -114.00  21.00   1.00    1.00    --  -24.40 -57.00  90.00  135
  4  \w    -70.00  22.00   1.00    1.00    --  -24.40  60.00 150.00   92
  5  \w   -114.00  65.00   1.00    1.00    --  -24.40   0.00-180.00  179
;
_diffrn_measurement_device 'four-circle diffractometer'
_diffrn_measurement_device_type 'XtaLAB AFC12 (RCD3): Kappa single'
_diffrn_measurement_method '\w scans'
_diffrn_orient_matrix_type 'CrysAlisPro convention (1999,Acta A55,543-557)'
_diffrn_orient_matrix_UB_11 0.0310735000
_diffrn_orient_matrix_UB_12 0.0526473000
_diffrn_orient_matrix_UB_13 -0.0436683000
_diffrn_orient_matrix_UB_21 -0.0322029000
_diffrn_orient_matrix_UB_22 -0.0371678000
_diffrn_orient_matrix_UB_23 -0.0597446000
_diffrn_orient_matrix_UB_31 -0.1065087000
_diffrn_orient_matrix_UB_32 0.0265435000
_diffrn_orient_matrix_UB_33 0.0036035000
_diffrn_radiation_monochromator mirror
_diffrn_radiation_probe x-ray
_diffrn_radiation_type 'Mo K\a'
_diffrn_radiation_wavelength 0.71073
_diffrn_reflns_av_R_equivalents 0.0327
_diffrn_reflns_av_unetI/netI 0.0262
_diffrn_reflns_Laue_measured_fraction_full 1.0000
_diffrn_reflns_Laue_measured_fraction_max 0.9575
_diffrn_reflns_limit_h_max 8
_diffrn_reflns_limit_h_min -8
_diffrn_reflns_limit_k_max 13
_diffrn_reflns_limit_k_min -13
_diffrn_reflns_limit_l_max 12
_diffrn_reflns_limit_l_min -12
_diffrn_reflns_number 6990
_diffrn_reflns_point_group_measured_fraction_full 1.0000
_diffrn_reflns_point_group_measured_fraction_max 0.9575
_diffrn_reflns_theta_full 25.2417
_diffrn_reflns_theta_max 28.90
_diffrn_reflns_theta_min 2.92
_diffrn_source 'Rotating-anode X-ray tube'
_diffrn_source_type 'Rigaku (Mo) X-ray Source'
_exptl_absorpt_coefficient_mu 2.838
_exptl_absorpt_correction_T_max 1.00000
_exptl_absorpt_correction_T_min 0.82307
_exptl_absorpt_correction_type multi-scan
_exptl_absorpt_process_details
;
CrysAlisPro 1.171.40.61a (Rigaku Oxford Diffraction, 2019)
Empirical absorption correction using spherical harmonics,
 implemented in SCALE3 ABSPACK scaling algorithm.
;
_exptl_crystal_colour colourless
_exptl_crystal_colour_primary colourless
_exptl_crystal_density_diffrn 1.669
_exptl_crystal_description irregular
_exptl_crystal_F_000 305.010
_exptl_crystal_size_max 0.1
_exptl_crystal_size_mid 0.07
_exptl_crystal_size_min 0.06
_refine_diff_density_max 1.7642
_refine_diff_density_min -0.5345
_refine_diff_density_rms 0.1235
_refine_ls_d_res_high 0.7353
_refine_ls_d_res_low 6.9700
_refine_ls_goodness_of_fit_ref 1.0364
_refine_ls_hydrogen_treatment constr
_refine_ls_matrix_type full
_refine_ls_number_constraints 12
_refine_ls_number_parameters 64
_refine_ls_number_reflns 1509
_refine_ls_number_restraints 0
_refine_ls_restrained_S_all 1.0364
_refine_ls_R_factor_all 0.0369
_refine_ls_R_factor_gt 0.0304
_refine_ls_shift/su_max 0.0010
_refine_ls_shift/su_mean 0.0000
_refine_ls_structure_factor_coef Fsqd
_refine_ls_weighting_details 'w=1/[\s^2^(Fo^2^)+(0.0338P)^2^+0.8864P] where P=(Fo^2^+2Fc^2^)/3'
_refine_ls_weighting_scheme calc
_refine_ls_wR_factor_gt 0.0686
_refine_ls_wR_factor_ref 0.0736
_reflns_Friedel_coverage 0.0
_reflns_limit_h_max 6
_reflns_limit_h_min -8
_reflns_limit_k_max 13
_reflns_limit_k_min 0
_reflns_limit_l_max 12
_reflns_limit_l_min -6
_reflns_number_gt 1352
_reflns_number_total 1509
_reflns_threshold_expression I>=2u(I)
_cod_data_source_file d1dt03339e2.cif
_cod_data_source_block GeF4(PMe3)2-2
_cod_database_code 7708859
_chemical_oxdiff_formula 'Ge F4 P2 C6 H18'
_olex2_refinement_description
;
1.a Idealised Me refined as rotating group:
 C3(H3a,H3b,H3c), C2(H2a,H2b,H2c), C1(H1a,H1b,H1c)
;
_olex2_submission_special_instructions 'No special instructions were received'
_oxdiff_exptl_absorpt_empirical_details
;
Empirical correction (ABSPACK) includes:
- Absorption correction using spherical harmonics
- Frame scaling
;
_oxdiff_exptl_absorpt_empirical_full_max 2.203
_oxdiff_exptl_absorpt_empirical_full_min 0.520

loop_
_space_group_symop_id
_space_group_symop_operation_xyz
1 x,y,z
2 -x+1/2,y+1/2,-z+1/2
3 -x,-y,-z
4 x-1/2,-y-1/2,z-1/2

loop_
_atom_site_label
_atom_site_type_symbol
_atom_site_fract_x
_atom_site_fract_y
_atom_site_fract_z
_atom_site_U_iso_or_equiv
_atom_site_adp_type
_atom_site_occupancy
_atom_site_site_symmetry_order
_atom_site_refinement_flags_posn
_atom_site_refinement_flags_adp
_atom_site_refinement_flags_occupancy
Ge1 Ge 0.5 0.5 0.5 0.01322(11) Uani 1.000000 2 S T P
P1 P 0.62179(10) 0.34552(6) 0.66997(6) 0.01480(14) Uani 1.000000 1 . . .
F1 F 0.2894(2) 0.38709(14) 0.43680(14) 0.0196(3) Uani 1.000000 1 . . .
F2 F 0.3133(2) 0.57283(14) 0.62246(14) 0.0197(3) Uani 1.000000 1 . . .
C3 C 0.9150(4) 0.3331(2) 0.6765(3) 0.0191(5) Uani 1.000000 1 . . .
H3a H 0.9765(4) 0.4170(5) 0.7007(18) 0.0286(7) Uiso 1.000000 1 GR . .
H3b H 0.9583(4) 0.2691(13) 0.7454(13) 0.0286(7) Uiso 1.000000 1 GR . .
H3c H 0.9660(4) 0.3064(17) 0.5867(6) 0.0286(7) Uiso 1.000000 1 GR . .
C2 C 0.5371(4) 0.3885(3) 0.8436(2) 0.0240(5) Uani 1.000000 1 . . .
H2a H 0.603(3) 0.3294(13) 0.9102(3) 0.0360(8) Uiso 1.000000 1 GR . .
H2b H 0.581(3) 0.4770(7) 0.8646(8) 0.0360(8) Uiso 1.000000 1 GR . .
H2c H 0.3816(5) 0.382(2) 0.8484(7) 0.0360(8) Uiso 1.000000 1 GR . .
C1 C 0.5191(4) 0.1819(2) 0.6381(3) 0.0231(5) Uani 1.000000 1 . . .
H1a H 0.577(3) 0.1232(4) 0.7080(12) 0.0346(8) Uiso 1.000000 1 GR . .
H1b H 0.3632(5) 0.1826(4) 0.642(2) 0.0346(8) Uiso 1.000000 1 GR . .
H1c H 0.563(3) 0.1529(8) 0.5475(9) 0.0346(8) Uiso 1.000000 1 GR . .

loop_
_atom_site_aniso_label
_atom_site_aniso_U_11
_atom_site_aniso_U_22
_atom_site_aniso_U_33
_atom_site_aniso_U_12
_atom_site_aniso_U_13
_atom_site_aniso_U_23
Ge1 0.01299(18) 0.01438(18) 0.01235(17) 0.00009(12) 0.00145(12) 0.00028(12)
P1 0.0144(3) 0.0163(3) 0.0138(3) 0.0010(2) 0.0016(2) 0.0016(2)
F1 0.0193(7) 0.0197(7) 0.0196(7) -0.0043(6) -0.0015(5) 0.0010(5)
F2 0.0190(7) 0.0241(7) 0.0162(6) 0.0042(6) 0.0049(5) 0.0003(5)
C3 0.0149(11) 0.0199(12) 0.0226(11) 0.0014(9) 0.0017(9) 0.0003(9)
C2 0.0228(13) 0.0347(14) 0.0146(11) 0.0064(11) 0.0039(9) 0.0018(10)
C1 0.0234(13) 0.0179(12) 0.0278(13) -0.0018(10) -0.0018(10) 0.0028(10)

loop_
_atom_type_symbol
_atom_type_scat_dispersion_real
_atom_type_scat_dispersion_imag
_atom_type_scat_Cromer_Mann_a1
_atom_type_scat_Cromer_Mann_a2
_atom_type_scat_Cromer_Mann_a3
_atom_type_scat_Cromer_Mann_a4
_atom_type_scat_Cromer_Mann_b1
_atom_type_scat_Cromer_Mann_b2
_atom_type_scat_Cromer_Mann_b3
_atom_type_scat_Cromer_Mann_b4
_atom_type_scat_Cromer_Mann_c
_atom_type_scat_source
_atom_type_scat_dispersion_source
C 0.00347 0.00161 2.31000 1.02000 1.58860 0.86500 20.84390 10.20750 0.56870 51.65120 0.21560 'International Tables Volume C Table 6.1.1.4 (pp. 500-502)' 'Henke, Gullikson and Davis, At. Data and Nucl. Data Tables, 1993, 54, 2'
F 0.01794 0.01033 3.53920 2.64120 1.51700 1.02430 10.28250 4.29440 0.26150 26.14760 0.27760 'International Tables Volume C Table 6.1.1.4 (pp. 500-502)' 'Henke, Gullikson and Davis, At. Data and Nucl. Data Tables, 1993, 54, 2'
Ge 0.18162 1.86805 16.08160 6.37470 3.70680 3.68300 2.85090 0.25160 11.44680 54.76250 2.13130 'International Tables Volume C Table 6.1.1.4 (pp. 500-502)' 'Henke, Gullikson and Davis, At. Data and Nucl. Data Tables, 1993, 54, 2'
H 0.00000 0.00000 0.49300 0.32291 0.14019 0.04081 10.51090 26.12570 3.14236 57.79970 0.00304 'International Tables Volume C Table 6.1.1.4 (pp. 500-502)' 'Henke, Gullikson and Davis, At. Data and Nucl. Data Tables, 1993, 54, 2'
P 0.10434 0.09671 6.43450 4.17910 1.78000 1.49080 1.90670 27.15700 0.52600 68.16450 1.11490 'International Tables Volume C Table 6.1.1.4 (pp. 500-502)' 'Henke, Gullikson and Davis, At. Data and Nucl. Data Tables, 1993, 54, 2'

loop_
_geom_angle_atom_site_label_1
_geom_angle_atom_site_label_2
_geom_angle_atom_site_label_3
_geom_angle
_geom_angle_site_symmetry_1
_geom_angle_site_symmetry_3
_geom_angle_publ_flag
P1 Ge1 P1 180.0 3_666 . ?
F1 Ge1 P1 88.72(4) 3_666 . ?
F1 Ge1 P1 91.28(4) . . ?
F1 Ge1 P1 88.72(4) . 3_666 ?
F1 Ge1 P1 91.28(4) 3_666 3_666 ?
F1 Ge1 F1 180.0 3_666 . ?
F2 Ge1 P1 91.24(4) 3_666 3_666 ?
F2 Ge1 P1 88.76(4) . 3_666 ?
F2 Ge1 P1 88.76(4) 3_666 . ?
F2 Ge1 P1 91.24(4) . . ?
F2 Ge1 F1 90.99(6) . . ?
F2 Ge1 F1 89.01(6) 3_666 . ?
F2 Ge1 F1 89.01(6) . 3_666 ?
F2 Ge1 F1 90.99(6) 3_666 3_666 ?
F2 Ge1 F2 180.0 3_666 . ?
C3 P1 Ge1 111.73(8) . 3_666 ?
C2 P1 Ge1 112.24(9) . 3_666 ?
C2 P1 C3 106.98(12) . . ?
C1 P1 Ge1 112.99(8) . 3_666 ?
C1 P1 C3 106.65(12) . . ?
C1 P1 C2 105.81(13) . . ?
H3a C3 P1 109.5 . . ?
H3b C3 P1 109.5 . . ?
H3b C3 H3a 109.5 . . ?
H3c C3 P1 109.5 . . ?
H3c C3 H3a 109.5 . . ?
H3c C3 H3b 109.5 . . ?
H2a C2 P1 109.5 . . ?
H2b C2 P1 109.5 . . ?
H2b C2 H2a 109.5 . . ?
H2c C2 P1 109.5 . . ?
H2c C2 H2a 109.5 . . ?
H2c C2 H2b 109.5 . . ?
H1a C1 P1 109.5 . . ?
H1b C1 P1 109.5 . . ?
H1b C1 H1a 109.5 . . ?
H1c C1 P1 109.5 . . ?
H1c C1 H1a 109.5 . . ?
H1c C1 H1b 109.5 . . ?

loop_
_geom_bond_atom_site_label_1
_geom_bond_atom_site_label_2
_geom_bond_distance
_geom_bond_site_symmetry_2
_geom_bond_publ_flag
Ge1 P1 2.3717(6) 3_666 ?
Ge1 P1 2.3717(6) . ?
Ge1 F1 1.8240(13) . ?
Ge1 F1 1.8240(13) 3_666 ?
Ge1 F2 1.8158(13) 3_666 ?
Ge1 F2 1.8158(13) . ?
P1 C3 1.806(2) . ?
P1 C2 1.807(2) . ?
P1 C1 1.803(2) . ?
C3 H3a 0.9600 . ?
C3 H3b 0.9600 . ?
C3 H3c 0.9600 . ?
C2 H2a 0.9600 . ?
C2 H2b 0.9600 . ?
C2 H2c 0.9600 . ?
C1 H1a 0.9600 . ?
C1 H1b 0.9600 . ?
C1 H1c 0.9600 . ?
